data_2108204
loop_
_publ_author_name
'Budesinsky, Milos'
'Cisarova, Ivana'
'Borremans, Frans'
'Martins, Jose C.'
'Pauwels, Ewald'

_publ_section_title
;
 Solid-state structure of cyclic dipeptides: an X-ray and computational
 study of <i>cis-</i> and <i>trans</i>-diketopiperazines of
 <i>N</i>-methyl-phenylalanine with the thia-pipecolic acids and
 thia-prolines
;
_journal_issue 6
_journal_name_full 'Acta Crystallographica Section B'
_journal_page_first 1179
_journal_page_last 1193
_journal_paper_doi 10.1107/S2052520617014731
_journal_volume 73
_journal_year 2017
_chemical_absolute_configuration ad
_chemical_compound_source 'synthesized by the authors'
_chemical_formula_moiety 'C14 H16 N2 O2 S'
_chemical_formula_sum 'C14 H16 N2 O2 S'
_chemical_formula_weight 276.35
_chemical_name_systematic
; 
 ? 
;
_space_group_IT_number 19
_symmetry_cell_setting orthorhombic
_symmetry_space_group_name_Hall 'P 2ac 2ab'
_symmetry_space_group_name_H-M 'P 21 21 21'
_atom_sites_solution_hydrogens difmap
_atom_sites_solution_primary direct
_atom_sites_solution_secondary difmap
_audit_creation_method SHELXL-97
_cell_angle_alpha 90.00
_cell_angle_beta 90.00
_cell_angle_gamma 90.00
_cell_formula_units_Z 12
_cell_length_a 13.4996(5)
_cell_length_b 14.5841(5)
_cell_length_c 20.5461(8)
_cell_measurement_reflns_used 9979
_cell_measurement_temperature 150(2)
_cell_measurement_theta_max 26.94
_cell_measurement_theta_min 2.28
_cell_volume 4045.1(3)
_computing_cell_refinement 'Bruker SAINT'
_computing_data_collection 'Bruker APEX2'
_computing_data_reduction 'Bruker SAINT'
_computing_structure_refinement 'SHELXL-2014/7 (Sheldrick, 2014)'
_computing_structure_solution 'SHELXS-97 (Sheldrick, 2008)'
_diffrn_ambient_temperature 150(2)
_diffrn_measured_fraction_theta_full 0.998
_diffrn_measured_fraction_theta_max 0.998
_diffrn_measurement_device_type 'Bruker APEX-II CCD'
_diffrn_measurement_method '\f and \w scans'
_diffrn_radiation_monochromator graphite
_diffrn_radiation_source 'fine-focus sealed tube'
_diffrn_radiation_type MoK\a
_diffrn_radiation_wavelength 0.71073
_diffrn_reflns_av_R_equivalents 0.0302
_diffrn_reflns_av_sigmaI/netI 0.0363
_diffrn_reflns_limit_h_max 17
_diffrn_reflns_limit_h_min -13
_diffrn_reflns_limit_k_max 16
_diffrn_reflns_limit_k_min -18
_diffrn_reflns_limit_l_max 25
_diffrn_reflns_limit_l_min -26
_diffrn_reflns_number 23583
_diffrn_reflns_theta_full 27.00
_diffrn_reflns_theta_max 27.00
_diffrn_reflns_theta_min 1.71
_diffrn_standards_number 0
_exptl_absorpt_coefficient_mu 0.239
_exptl_absorpt_correction_T_max 0.9166
_exptl_absorpt_correction_T_min 0.8388
_exptl_absorpt_correction_type multi-scan
_exptl_absorpt_process_details
;
SADABS-2014/5 - Bruker AXS area detector scaling and absorption correction
;
_exptl_crystal_colour colourless
_exptl_crystal_density_diffrn 1.361
_exptl_crystal_density_method 'not measured'
_exptl_crystal_description prism
_exptl_crystal_F_000 1752
_exptl_crystal_size_max 0.56
_exptl_crystal_size_mid 0.39
_exptl_crystal_size_min 0.37
_refine_diff_density_max 0.392
_refine_diff_density_min -0.260
_refine_diff_density_rms 0.055
_refine_ls_abs_structure_details 'Flack H D (1983), Acta Cryst. A39, 876-881'
_refine_ls_abs_structure_Flack -0.06(5)
_refine_ls_extinction_method none
_refine_ls_goodness_of_fit_ref 1.064
_refine_ls_hydrogen_treatment constr
_refine_ls_matrix_type full
_refine_ls_number_parameters 517
_refine_ls_number_reflns 8811
_refine_ls_number_restraints 0
_refine_ls_restrained_S_all 1.064
_refine_ls_R_factor_all 0.0502
_refine_ls_R_factor_gt 0.0390
_refine_ls_shift/su_max 0.003
_refine_ls_shift/su_mean 0.000
_refine_ls_structure_factor_coef Fsqd
_refine_ls_weighting_details 'calc w=1/[\s^2^(Fo^2^)+(0.0533P)^2^+0.9427P] where P=(Fo^2^+2Fc^2^)/3'
_refine_ls_weighting_scheme calc
_refine_ls_wR_factor_gt 0.0944
_refine_ls_wR_factor_ref 0.1023
_reflns_number_gt 7668
_reflns_number_total 8811
_reflns_threshold_expression I>2\s(I)
_cod_data_source_file dk5056sup1.cif
_cod_data_source_block 14b
_cod_original_sg_symbol_H-M ' P21 21 21'
_cod_database_code 2108204

loop_
_symmetry_equiv_pos_as_xyz
'x, y, z'
'x+1/2, -y+1/2, -z'
'-x, y+1/2, -z+1/2'
'-x+1/2, -y, z+1/2'

loop_
_atom_site_label
_atom_site_type_symbol
_atom_site_fract_x
_atom_site_fract_y
_atom_site_fract_z
_atom_site_U_iso_or_equiv
_atom_site_adp_type
_atom_site_occupancy
_atom_site_symmetry_multiplicity
_atom_site_calc_flag
_atom_site_refinement_flags
N11 N 0.60480(14) 0.32716(12) -0.07200(9) 0.0262(4) Uani 1 1 d .
C21 C 0.58491(17) 0.30207(14) -0.13301(10) 0.0251(4) Uani 1 1 d .
C31 C 0.48098(17) 0.26865(15) -0.14798(10) 0.0258(4) Uani 1 1 d .
H31 H 0.4602 0.2985 -0.1896 0.031 Uiso 1 1 calc R
N41 N 0.40698(13) 0.29299(12) -0.09876(9) 0.0264(4) Uani 1 1 d .
C51 C 0.42813(17) 0.31012(14) -0.03634(10) 0.0269(4) Uani 1 1 d .
C61 C 0.53587(15) 0.32280(14) -0.01736(10) 0.0244(4) Uani 1 1 d .
H61 H 0.5560 0.2716 0.0122 0.029 Uiso 1 1 calc R
C71 C 0.54925(16) 0.41394(14) 0.01833(11) 0.0280(4) Uani 1 1 d .
H71A H 0.5262 0.4090 0.0639 0.034 Uiso 1 1 calc R
H71B H 0.5116 0.4633 -0.0036 0.034 Uiso 1 1 calc R
S81 S 0.68112(5) 0.43720(4) 0.01543(3) 0.03865(15) Uani 1 1 d .
C91 C 0.70182(17) 0.36268(17) -0.05501(12) 0.0333(5) Uani 1 1 d .
H91A H 0.7303 0.3979 -0.0917 0.040 Uiso 1 1 calc R
H91B H 0.7476 0.3121 -0.0438 0.040 Uiso 1 1 calc R
C101 C 0.30269(17) 0.28412(17) -0.11739(12) 0.0352(5) Uani 1 1 d .
H10A H 0.2793 0.2222 -0.1069 0.053 Uiso 1 1 calc R
H10B H 0.2958 0.2949 -0.1642 0.053 Uiso 1 1 calc R
H10C H 0.2631 0.3292 -0.0935 0.053 Uiso 1 1 calc R
C111 C 0.48490(18) 0.16381(15) -0.16082(11) 0.0299(5) Uani 1 1 d .
H11A H 0.4194 0.1429 -0.1765 0.036 Uiso 1 1 calc R
H11B H 0.5341 0.1511 -0.1954 0.036 Uiso 1 1 calc R
C121 C 0.51231(17) 0.11065(14) -0.10070(11) 0.0280(5) Uani 1 1 d .
C131 C 0.61036(19) 0.10116(17) -0.08142(12) 0.0366(5) Uani 1 1 d .
H131 H 0.6616 0.1252 -0.1081 0.044 Uiso 1 1 calc R
C141 C 0.63450(19) 0.05691(19) -0.02363(13) 0.0419(6) Uani 1 1 d .
H141 H 0.7019 0.0516 -0.0109 0.050 Uiso 1 1 calc R
C151 C 0.5611(2) 0.02076(17) 0.01526(13) 0.0419(6) Uani 1 1 d .
H151 H 0.5777 -0.0100 0.0545 0.050 Uiso 1 1 calc R
C161 C 0.4630(2) 0.02974(18) -0.00344(12) 0.0402(6) Uani 1 1 d .
H161 H 0.4120 0.0053 0.0233 0.048 Uiso 1 1 calc R
C171 C 0.43891(18) 0.07419(15) -0.06084(11) 0.0319(5) Uani 1 1 d .
H171 H 0.3714 0.0799 -0.0732 0.038 Uiso 1 1 calc R
O21 O 0.64754(12) 0.30304(11) -0.17623(7) 0.0326(4) Uani 1 1 d .
O51 O 0.36396(12) 0.31954(12) 0.00598(8) 0.0363(4) Uani 1 1 d .
N12 N 0.35662(15) -0.17699(13) -0.08737(9) 0.0293(4) Uani 1 1 d .
C22 C 0.40428(19) -0.19563(15) -0.03202(10) 0.0316(5) Uani 1 1 d .
C32 C 0.5139(2) -0.21435(18) -0.03580(11) 0.0379(6) Uani 1 1 d .
H32 H 0.5458 -0.1801 0.0008 0.045 Uiso 1 1 calc R
N42 N 0.56056(15) -0.18232(14) -0.09646(10) 0.0363(5) Uani 1 1 d .
C52 C 0.51233(19) -0.16795(17) -0.15212(11) 0.0341(5) Uani 1 1 d .
C62 C 0.40045(18) -0.17579(15) -0.15235(10) 0.0290(5) Uani 1 1 d .
H62 H 0.3813 -0.2333 -0.1757 0.035 Uiso 1 1 calc R
C72 C 0.35293(18) -0.09420(16) -0.18677(11) 0.0346(5) Uani 1 1 d .
H72A H 0.3578 -0.1010 -0.2346 0.041 Uiso 1 1 calc R
H72B H 0.3857 -0.0362 -0.1738 0.041 Uiso 1 1 calc R
S82 S 0.22375(5) -0.09506(4) -0.16072(3) 0.03748(14) Uani 1 1 d .
C92 C 0.25013(18) -0.16048(17) -0.08686(12) 0.0349(5) Uani 1 1 d .
H92A H 0.2308 -0.1251 -0.0477 0.042 Uiso 1 1 calc R
H92B H 0.2134 -0.2192 -0.0870 0.042 Uiso 1 1 calc R
C102 C 0.6689(2) -0.1749(2) -0.09628(15) 0.0508(7) Uani 1 1 d .
H10D H 0.6979 -0.2321 -0.1125 0.076 Uiso 1 1 calc R
H10E H 0.6921 -0.1635 -0.0518 0.076 Uiso 1 1 calc R
H10F H 0.6892 -0.1240 -0.1244 0.076 Uiso 1 1 calc R
C112 C 0.5330(2) -0.31743(18) -0.02376(13) 0.0416(6) Uani 1 1 d .
H11C H 0.6052 -0.3288 -0.0245 0.050 Uiso 1 1 calc R
H11D H 0.5084 -0.3338 0.0201 0.050 Uiso 1 1 calc R
C122 C 0.48358(18) -0.37890(16) -0.07339(11) 0.0333(5) Uani 1 1 d .
C132 C 0.38367(18) -0.40155(16) -0.06889(11) 0.0326(5) Uani 1 1 d .
H132 H 0.3453 -0.3785 -0.0338 0.039 Uiso 1 1 calc R
C142 C 0.3395(2) -0.45759(16) -0.11535(12) 0.0369(5) Uani 1 1 d .
H142 H 0.2714 -0.4731 -0.1115 0.044 Uiso 1 1 calc R
C152 C 0.3944(2) -0.49074(17) -0.16709(12) 0.0422(6) Uani 1 1 d .
H152 H 0.3642 -0.5286 -0.1991 0.051 Uiso 1 1 calc R
C162 C 0.4932(2) -0.46846(18) -0.17187(13) 0.0468(7) Uani 1 1 d .
H162 H 0.5313 -0.4912 -0.2072 0.056 Uiso 1 1 calc R
C172 C 0.5377(2) -0.41291(18) -0.12535(13) 0.0424(6) Uani 1 1 d .
H172 H 0.6060 -0.3981 -0.1292 0.051 Uiso 1 1 calc R
O22 O 0.36184(14) -0.20075(13) 0.02087(8) 0.0428(4) Uani 1 1 d .
O52 O 0.55408(14) -0.14734(15) -0.20364(9) 0.0491(5) Uani 1 1 d .
N13 N 0.53199(13) 0.37714(12) 0.29698(8) 0.0255(4) Uani 1 1 d .
C23 C 0.44281(17) 0.34175(14) 0.31160(10) 0.0268(4) Uani 1 1 d .
C33 C 0.38564(17) 0.29795(14) 0.25687(10) 0.0268(4) Uani 1 1 d .
H33 H 0.3548 0.2412 0.2751 0.032 Uiso 1 1 calc R
N43 N 0.44733(13) 0.26897(12) 0.20248(9) 0.0256(4) Uani 1 1 d .
C53 C 0.53506(16) 0.30643(14) 0.18708(10) 0.0248(4) Uani 1 1 d .
C63 C 0.57306(15) 0.38195(14) 0.23116(10) 0.0245(4) Uani 1 1 d .
H63 H 0.5557 0.4427 0.2116 0.029 Uiso 1 1 calc R
C73 C 0.68418(17) 0.37675(15) 0.23994(12) 0.0319(5) Uani 1 1 d .
H73A H 0.7191 0.3987 0.2005 0.038 Uiso 1 1 calc R
H73B H 0.7055 0.3132 0.2494 0.038 Uiso 1 1 calc R
S83 S 0.70814(5) 0.45137(5) 0.30873(3) 0.04241(16) Uani 1 1 d .
C93 C 0.59071(18) 0.42212(16) 0.34718(11) 0.0335(5) Uani 1 1 d .
H93A H 0.6015 0.3804 0.3845 0.040 Uiso 1 1 calc R
H93B H 0.5568 0.4781 0.3630 0.040 Uiso 1 1 calc R
C103 C 0.40747(19) 0.19818(17) 0.15918(12) 0.0371(5) Uani 1 1 d .
H10G H 0.3971 0.2242 0.1157 0.056 Uiso 1 1 calc R
H10H H 0.3442 0.1759 0.1765 0.056 Uiso 1 1 calc R
H10I H 0.4545 0.1471 0.1564 0.056 Uiso 1 1 calc R
C113 C 0.29966(16) 0.36076(15) 0.23529(11) 0.0293(5) Uani 1 1 d .
H11E H 0.2606 0.3291 0.2012 0.035 Uiso 1 1 calc R
H11F H 0.2554 0.3719 0.2729 0.035 Uiso 1 1 calc R
C123 C 0.33569(15) 0.45208(14) 0.20894(11) 0.0261(4) Uani 1 1 d .
C133 C 0.35170(18) 0.52535(16) 0.25129(12) 0.0333(5) Uani 1 1 d .
H133 H 0.3377 0.5185 0.2963 0.040 Uiso 1 1 calc R
C143 C 0.3879(2) 0.60818(16) 0.22804(13) 0.0413(6) Uani 1 1 d .
H143 H 0.3984 0.6576 0.2573 0.050 Uiso 1 1 calc R
C153 C 0.4086(2) 0.61926(17) 0.16313(14) 0.0418(6) Uani 1 1 d .
H153 H 0.4333 0.6761 0.1474 0.050 Uiso 1 1 calc R
C163 C 0.39291(18) 0.54662(17) 0.12048(12) 0.0364(5) Uani 1 1 d .
H163 H 0.4072 0.5537 0.0755 0.044 Uiso 1 1 calc R
C173 C 0.35638(16) 0.46356(15) 0.14363(11) 0.0294(5) Uani 1 1 d .
H173 H 0.3456 0.4143 0.1142 0.035 Uiso 1 1 calc R
O23 O 0.40791(14) 0.34572(12) 0.36696(8) 0.0392(4) Uani 1 1 d .
O53 O 0.58457(12) 0.28290(11) 0.14017(7) 0.0326(4) Uani 1 1 d .

loop_
_atom_site_aniso_label
_atom_site_aniso_U_11
_atom_site_aniso_U_22
_atom_site_aniso_U_33
_atom_site_aniso_U_23
_atom_site_aniso_U_13
_atom_site_aniso_U_12
N11 0.0215(9) 0.0263(9) 0.0307(9) 0.0001(7) 0.0025(7) -0.0007(7)
C21 0.0289(12) 0.0178(9) 0.0287(10) 0.0038(8) 0.0051(9) 0.0038(8)
C31 0.0294(12) 0.0239(10) 0.0241(10) 0.0021(8) 0.0004(8) 0.0023(9)
N41 0.0228(9) 0.0243(9) 0.0320(9) 0.0003(7) 0.0007(7) 0.0000(7)
C51 0.0272(12) 0.0214(10) 0.0320(11) 0.0010(8) 0.0024(9) 0.0007(8)
C61 0.0238(11) 0.0237(10) 0.0259(10) 0.0016(8) 0.0020(8) 0.0016(8)
C71 0.0265(11) 0.0249(10) 0.0325(11) -0.0015(8) -0.0003(9) 0.0032(8)
S81 0.0301(3) 0.0359(3) 0.0499(4) -0.0115(3) -0.0030(3) -0.0037(3)
C91 0.0240(12) 0.0365(12) 0.0395(13) -0.0074(10) 0.0020(9) -0.0029(9)
C101 0.0256(12) 0.0377(13) 0.0424(13) -0.0020(10) -0.0053(10) 0.0010(10)
C111 0.0375(13) 0.0235(11) 0.0288(10) -0.0027(8) 0.0022(9) -0.0023(9)
C121 0.0329(12) 0.0207(10) 0.0306(11) -0.0038(8) 0.0051(9) 0.0005(9)
C131 0.0341(13) 0.0300(12) 0.0456(13) 0.0090(10) 0.0119(11) 0.0042(10)
C141 0.0295(12) 0.0424(14) 0.0538(15) 0.0132(12) 0.0006(11) 0.0061(11)
C151 0.0467(15) 0.0364(13) 0.0426(13) 0.0129(11) 0.0002(12) 0.0027(11)
C161 0.0415(15) 0.0381(13) 0.0408(13) 0.0091(10) 0.0076(11) -0.0027(11)
C171 0.0291(12) 0.0294(12) 0.0373(12) 0.0015(9) 0.0024(9) -0.0044(9)
O21 0.0319(9) 0.0330(8) 0.0328(8) 0.0043(6) 0.0084(7) 0.0044(7)
O51 0.0280(9) 0.0445(10) 0.0364(9) -0.0071(7) 0.0080(7) -0.0017(7)
N12 0.0326(10) 0.0283(9) 0.0270(9) -0.0016(7) 0.0047(8) -0.0047(8)
C22 0.0453(14) 0.0248(11) 0.0247(11) -0.0022(8) 0.0014(9) -0.0095(10)
C32 0.0433(15) 0.0434(14) 0.0270(11) 0.0012(10) -0.0058(10) -0.0121(12)
N42 0.0315(11) 0.0405(12) 0.0369(11) 0.0023(8) 0.0014(9) -0.0109(9)
C52 0.0371(13) 0.0390(13) 0.0261(11) -0.0040(9) 0.0033(10) -0.0085(11)
C62 0.0329(12) 0.0290(11) 0.0252(10) -0.0038(8) 0.0019(9) -0.0067(9)
C72 0.0434(14) 0.0280(11) 0.0323(11) -0.0008(9) 0.0003(10) -0.0069(10)
S82 0.0400(3) 0.0305(3) 0.0419(3) -0.0031(2) -0.0029(3) 0.0015(3)
C92 0.0365(13) 0.0319(12) 0.0364(13) -0.0019(9) 0.0051(10) -0.0007(10)
C102 0.0315(14) 0.0625(19) 0.0584(17) 0.0036(14) -0.0045(13) -0.0129(13)
C112 0.0373(14) 0.0443(14) 0.0431(14) 0.0103(11) -0.0127(11) -0.0034(11)
C122 0.0350(13) 0.0278(12) 0.0369(12) 0.0097(9) -0.0066(10) 0.0042(10)
C132 0.0340(13) 0.0298(11) 0.0341(11) 0.0046(9) -0.0009(9) 0.0020(10)
C142 0.0380(14) 0.0309(12) 0.0419(13) 0.0028(10) -0.0047(10) 0.0021(11)
C152 0.0574(17) 0.0274(12) 0.0419(13) 0.0010(10) -0.0009(12) 0.0052(12)
C162 0.0579(18) 0.0351(14) 0.0475(15) 0.0003(11) 0.0140(13) 0.0149(12)
C172 0.0338(14) 0.0396(14) 0.0538(15) 0.0070(12) 0.0090(11) 0.0083(11)
O22 0.0560(12) 0.0462(10) 0.0262(8) -0.0037(7) 0.0059(8) -0.0116(9)
O52 0.0411(10) 0.0729(13) 0.0333(9) -0.0012(9) 0.0074(8) -0.0158(10)
N13 0.0259(9) 0.0244(9) 0.0262(9) 0.0007(7) -0.0032(7) -0.0027(7)
C23 0.0313(11) 0.0234(10) 0.0258(10) 0.0025(8) 0.0013(9) 0.0006(9)
C33 0.0279(11) 0.0194(10) 0.0331(11) 0.0011(8) 0.0020(9) -0.0055(8)
N43 0.0257(9) 0.0195(8) 0.0315(9) -0.0041(7) -0.0013(8) -0.0016(7)
C53 0.0269(11) 0.0215(10) 0.0261(10) 0.0044(8) -0.0047(8) 0.0031(8)
C63 0.0229(10) 0.0212(10) 0.0294(10) 0.0018(8) -0.0005(8) -0.0002(8)
C73 0.0258(11) 0.0274(11) 0.0424(13) -0.0059(9) -0.0014(10) -0.0008(9)
S83 0.0290(3) 0.0448(4) 0.0534(4) -0.0126(3) -0.0060(3) -0.0071(3)
C93 0.0377(13) 0.0319(12) 0.0308(11) -0.0021(9) -0.0053(10) -0.0049(10)
C103 0.0356(13) 0.0297(12) 0.0459(13) -0.0130(10) -0.0026(11) -0.0033(10)
C113 0.0232(11) 0.0263(10) 0.0386(12) -0.0034(9) 0.0015(9) -0.0039(9)
C123 0.0180(10) 0.0216(10) 0.0387(11) -0.0040(8) -0.0018(8) 0.0021(8)
C133 0.0327(13) 0.0296(12) 0.0377(12) -0.0069(9) -0.0004(10) 0.0005(10)
C143 0.0408(14) 0.0244(12) 0.0586(16) -0.0125(11) -0.0051(12) -0.0016(10)
C153 0.0367(14) 0.0259(12) 0.0628(16) 0.0050(11) 0.0040(12) 0.0003(10)
C163 0.0339(13) 0.0339(12) 0.0415(13) 0.0063(10) 0.0025(10) 0.0079(11)
C173 0.0235(11) 0.0300(11) 0.0346(12) -0.0050(9) -0.0023(9) 0.0063(9)
O23 0.0445(11) 0.0421(10) 0.0309(8) 0.0000(7) 0.0079(8) -0.0064(8)
O53 0.0312(9) 0.0349(9) 0.0316(8) -0.0029(6) 0.0028(7) 0.0012(7)

loop_
_atom_type_symbol
_atom_type_description
_atom_type_scat_dispersion_real
_atom_type_scat_dispersion_imag
_atom_type_scat_source
C C 0.0033 0.0016 'International Tables Vol C Tables 4.2.6.8 and 6.1.1.4'
H H 0.0000 0.0000 'International Tables Vol C Tables 4.2.6.8 and 6.1.1.4'
N N 0.0061 0.0033 'International Tables Vol C Tables 4.2.6.8 and 6.1.1.4'
O O 0.0106 0.0060 'International Tables Vol C Tables 4.2.6.8 and 6.1.1.4'
S S 0.1246 0.1234 'International Tables Vol C Tables 4.2.6.8 and 6.1.1.4'

loop_
_geom_angle_atom_site_label_1
_geom_angle_atom_site_label_2
_geom_angle_atom_site_label_3
_geom_angle
C21 N11 C91 120.39(18)
C21 N11 C61 125.65(18)
C91 N11 C61 113.96(17)
O21 C21 N11 122.6(2)
O21 C21 C31 119.65(19)
N11 C21 C31 117.72(18)
N41 C31 C21 114.38(17)
N41 C31 C111 112.29(18)
C21 C31 C111 108.63(18)
N41 C31 H31 107.1
C21 C31 H31 107.1
C111 C31 H31 107.1
C51 N41 C101 118.18(18)
C51 N41 C31 124.17(18)
C101 N41 C31 116.97(18)
O51 C51 N41 123.1(2)
O51 C51 C61 118.54(19)
N41 C51 C61 118.29(18)
N11 C61 C51 114.75(17)
N11 C61 C71 104.82(17)
C51 C61 C71 110.03(17)
N11 C61 H61 109.0
C51 C61 H61 109.0
C71 C61 H61 109.0
C61 C71 S81 105.24(14)
C61 C71 H71A 110.7
S81 C71 H71A 110.7
C61 C71 H71B 110.7
S81 C71 H71B 110.7
H71A C71 H71B 108.8
C71 S81 C91 93.71(10)
N11 C91 S81 105.32(15)
N11 C91 H91A 110.7
S81 C91 H91A 110.7
N11 C91 H91B 110.7
S81 C91 H91B 110.7
H91A C91 H91B 108.8
N41 C101 H10A 109.5
N41 C101 H10B 109.5
H10A C101 H10B 109.5
N41 C101 H10C 109.5
H10A C101 H10C 109.5
H10B C101 H10C 109.5
C121 C111 C31 112.10(18)
C121 C111 H11A 109.2
C31 C111 H11A 109.2
C121 C111 H11B 109.2
C31 C111 H11B 109.2
H11A C111 H11B 107.9
C131 C121 C171 118.2(2)
C131 C121 C111 121.3(2)
C171 C121 C111 120.3(2)
C121 C131 C141 120.9(2)
C121 C131 H131 119.6
C141 C131 H131 119.6
C151 C141 C131 120.3(2)
C151 C141 H141 119.8
C131 C141 H141 119.8
C141 C151 C161 119.4(2)
C141 C151 H151 120.3
C161 C151 H151 120.3
C171 C161 C151 120.3(2)
C171 C161 H161 119.8
C151 C161 H161 119.8
C161 C171 C121 120.9(2)
C161 C171 H171 119.6
C121 C171 H171 119.6
C22 N12 C92 120.20(19)
C22 N12 C62 125.9(2)
C92 N12 C62 113.85(19)
O22 C22 N12 122.7(2)
O22 C22 C32 119.4(2)
N12 C22 C32 117.8(2)
N42 C32 C22 114.0(2)
N42 C32 C112 111.9(2)
C22 C32 C112 109.3(2)
N42 C32 H32 107.1
C22 C32 H32 107.1
C112 C32 H32 107.1
C52 N42 C102 118.5(2)
C52 N42 C32 124.6(2)
C102 N42 C32 116.6(2)
O52 C52 N42 123.4(2)
O52 C52 C62 118.1(2)
N42 C52 C62 118.5(2)
N12 C62 C52 113.72(19)
N12 C62 C72 105.23(18)
C52 C62 C72 111.21(19)
N12 C62 H62 108.8
C52 C62 H62 108.8
C72 C62 H62 108.8
C62 C72 S82 105.10(15)
C62 C72 H72A 110.7
S82 C72 H72A 110.7
C62 C72 H72B 110.7
S82 C72 H72B 110.7
H72A C72 H72B 108.8
C72 S82 C92 93.49(11)
N12 C92 S82 105.81(16)
N12 C92 H92A 110.6
S82 C92 H92A 110.6
N12 C92 H92B 110.6
S82 C92 H92B 110.6
H92A C92 H92B 108.7
N42 C102 H10D 109.5
N42 C102 H10E 109.5
H10D C102 H10E 109.5
N42 C102 H10F 109.5
H10D C102 H10F 109.5
H10E C102 H10F 109.5
C122 C112 C32 113.29(19)
C122 C112 H11C 108.9
C32 C112 H11C 108.9
C122 C112 H11D 108.9
C32 C112 H11D 108.9
H11C C112 H11D 107.7
C172 C122 C132 118.5(2)
C172 C122 C112 120.0(2)
C132 C122 C112 121.5(2)
C142 C132 C122 120.6(2)
C142 C132 H132 119.7
C122 C132 H132 119.7
C152 C142 C132 120.2(3)
C152 C142 H142 119.9
C132 C142 H142 119.9
C162 C152 C142 119.5(3)
C162 C152 H152 120.3
C142 C152 H152 120.3
C152 C162 C172 120.5(2)
C152 C162 H162 119.8
C172 C162 H162 119.8
C122 C172 C162 120.7(3)
C122 C172 H172 119.6
C162 C172 H172 119.6
C23 N13 C93 120.15(18)
C23 N13 C63 124.36(17)
C93 N13 C63 115.24(17)
O23 C23 N13 122.0(2)
O23 C23 C33 120.9(2)
N13 C23 C33 117.07(18)
N43 C33 C23 113.77(18)
N43 C33 C113 112.44(17)
C23 C33 C113 110.38(18)
N43 C33 H33 106.6
C23 C33 H33 106.6
C113 C33 H33 106.6
C53 N43 C33 124.57(18)
C53 N43 C103 117.88(19)
C33 N43 C103 117.41(18)
O53 C53 N43 123.7(2)
O53 C53 C63 119.36(19)
N43 C53 C63 116.98(18)
N13 C63 C73 105.26(17)
N13 C63 C53 112.90(17)
C73 C63 C53 111.75(17)
N13 C63 H63 108.9
C73 C63 H63 108.9
C53 C63 H63 108.9
C63 C73 S83 103.87(15)
C63 C73 H73A 111.0
S83 C73 H73A 111.0
C63 C73 H73B 111.0
S83 C73 H73B 111.0
H73A C73 H73B 109.0
C73 S83 C93 92.42(10)
N13 C93 S83 105.79(15)
N13 C93 H93A 110.6
S83 C93 H93A 110.6
N13 C93 H93B 110.6
S83 C93 H93B 110.6
H93A C93 H93B 108.7
N43 C103 H10G 109.5
N43 C103 H10H 109.5
H10G C103 H10H 109.5
N43 C103 H10I 109.5
H10G C103 H10I 109.5
H10H C103 H10I 109.5
C123 C113 C33 112.47(17)
C123 C113 H11E 109.1
C33 C113 H11E 109.1
C123 C113 H11F 109.1
C33 C113 H11F 109.1
H11E C113 H11F 107.8
C173 C123 C133 118.8(2)
C173 C123 C113 121.19(19)
C133 C123 C113 120.0(2)
C143 C133 C123 120.4(2)
C143 C133 H133 119.8
C123 C133 H133 119.8
C153 C143 C133 120.6(2)
C153 C143 H143 119.7
C133 C143 H143 119.7
C143 C153 C163 119.5(2)
C143 C153 H153 120.3
C163 C153 H153 120.3
C153 C163 C173 120.1(2)
C153 C163 H163 120.0
C173 C163 H163 120.0
C123 C173 C163 120.6(2)
C123 C173 H173 119.7
C163 C173 H173 119.7

loop_
_geom_bond_atom_site_label_1
_geom_bond_atom_site_label_2
_geom_bond_distance
N11 C21 1.333(3)
N11 C91 1.451(3)
N11 C61 1.460(3)
C21 O21 1.226(3)
C21 C31 1.517(3)
C31 N41 1.465(3)
C31 C111 1.553(3)
C31 H31 1.0000
N41 C51 1.337(3)
N41 C101 1.465(3)
C51 O51 1.235(3)
C51 C61 1.517(3)
C61 C71 1.529(3)
C61 H61 1.0000
C71 S81 1.813(2)
C71 H71A 0.9900
C71 H71B 0.9900
S81 C91 1.831(2)
C91 H91A 0.9900
C91 H91B 0.9900
C101 H10A 0.9800
C101 H10B 0.9800
C101 H10C 0.9800
C111 C121 1.505(3)
C111 H11A 0.9900
C111 H11B 0.9900
C121 C131 1.389(3)
C121 C171 1.391(3)
C131 C141 1.390(3)
C131 H131 0.9500
C141 C151 1.377(4)
C141 H141 0.9500
C151 C161 1.386(4)
C151 H151 0.9500
C161 C171 1.384(3)
C161 H161 0.9500
C171 H171 0.9500
N12 C22 1.335(3)
N12 C92 1.458(3)
N12 C62 1.460(3)
C22 O22 1.231(3)
C22 C32 1.507(4)
C32 N42 1.472(3)
C32 C112 1.545(4)
C32 H32 1.0000
N42 C52 1.333(3)
N42 C102 1.467(3)
C52 O52 1.236(3)
C52 C62 1.515(3)
C62 C72 1.526(3)
C62 H62 1.0000
C72 S82 1.824(3)
C72 H72A 0.9900
C72 H72B 0.9900
S82 C92 1.828(2)
C92 H92A 0.9900
C92 H92B 0.9900
C102 H10D 0.9800
C102 H10E 0.9800
C102 H10F 0.9800
C112 C122 1.513(3)
C112 H11C 0.9900
C112 H11D 0.9900
C122 C172 1.385(3)
C122 C132 1.392(3)
C132 C142 1.391(3)
C132 H132 0.9500
C142 C152 1.383(4)
C142 H142 0.9500
C152 C162 1.376(4)
C152 H152 0.9500
C162 C172 1.390(4)
C162 H162 0.9500
C172 H172 0.9500
N13 C23 1.344(3)
N13 C93 1.457(3)
N13 C63 1.463(3)
C23 O23 1.232(3)
C23 C33 1.506(3)
C33 N43 1.456(3)
C33 C113 1.544(3)
C33 H33 1.0000
N43 C53 1.342(3)
N43 C103 1.465(3)
C53 O53 1.222(3)
C53 C63 1.516(3)
C63 C73 1.513(3)
C63 H63 1.0000
C73 S83 1.813(2)
C73 H73A 0.9900
C73 H73B 0.9900
S83 C93 1.822(3)
C93 H93A 0.9900
C93 H93B 0.9900
C103 H10G 0.9800
C103 H10H 0.9800
C103 H10I 0.9800
C113 C123 1.518(3)
C113 H11E 0.9900
C113 H11F 0.9900
C123 C173 1.381(3)
C123 C133 1.395(3)
C133 C143 1.388(3)
C133 H133 0.9500
C143 C153 1.372(4)
C143 H143 0.9500
C153 C163 1.391(4)
C153 H153 0.9500
C163 C173 1.392(3)
C163 H163 0.9500
C173 H173 0.9500

_cod_database_fobs_code 2108204
